data_7219529
loop_
_publ_author_name
'Gholivand, K.'
'Gholami, A.'
'Ebrahimi, A. A. V.'
'Abolghasemi, S. T.'
'Esrafili, M. D.'
'Fadaei, F. T.'
'Schenk, K. J.'

_publ_section_title
;
 Triphenyltin(iv) adducts of diphosphoryl ligands: structural, electronic
 and energy aspects from X-ray crystallography and theoretical
 calculations
;
_journal_issue 23
_journal_name_full 'RSC Adv.'
_journal_page_first 17482
_journal_paper_doi 10.1039/C4RA12925C
_journal_volume 5
_journal_year 2015
_chemical_formula_moiety 'C66 H55 Cl2 N O3 P2 Sn2'
_chemical_formula_sum 'C66 H55 Cl2 N O3 P2 Sn2'
_chemical_formula_weight 1280.33
_chemical_name_systematic
; 
 ? 
;
_space_group_IT_number 14
_symmetry_cell_setting monoclinic
_symmetry_space_group_name_Hall '-P 2yn'
_symmetry_space_group_name_H-M 'P 1 21/n 1'
_atom_sites_solution_hydrogens mixed
_atom_sites_solution_primary direct
_atom_sites_solution_secondary difmap
_audit_creation_method SHELXL-97
_audit_update_record
;
2014-04-22 deposited with the CCDC.
2015-01-28 downloaded from the CCDC.
;
_cell_angle_alpha 90.00
_cell_angle_beta 114.1380(10)
_cell_angle_gamma 90.00
_cell_formula_units_Z 2
_cell_length_a 18.1178(8)
_cell_length_b 9.1500(4)
_cell_length_c 18.8435(8)
_cell_measurement_reflns_used 5303
_cell_measurement_temperature 100(2)
_cell_measurement_theta_max 30
_cell_measurement_theta_min 3
_cell_volume 2850.7(2)
_computing_cell_refinement 'APEX2 (Bruker, 2005)'
_computing_data_collection 'APEX2 (Bruker, 2005)'
_computing_data_reduction 'APEX2 (Bruker, 2005)'
_computing_molecular_graphics 'SHELXTL ver. 5.1 (Sheldrick, 1998b)'
_computing_publication_material 'SHELXTL ver. 5.1 (Sheldrick, 1998b)'
_computing_structure_refinement 'SHELXTL ver. 5.1 (Sheldrick, 1998b)'
_computing_structure_solution 'SHELXTL ver. 5.1 (Sheldrick, 1998b)'
_diffrn_ambient_temperature 100(2)
_diffrn_measured_fraction_theta_full 1.000
_diffrn_measured_fraction_theta_max 1.000
_diffrn_measurement_device_type 'Bruker APEX2 DUO CCD area detector'
_diffrn_measurement_method 'phi and omega scans'
_diffrn_radiation_monochromator graphite
_diffrn_radiation_source 'fine-focus sealed tube'
_diffrn_radiation_type MoK\a
_diffrn_radiation_wavelength 0.71073
_diffrn_reflns_av_R_equivalents 0.0340
_diffrn_reflns_av_sigmaI/netI 0.0279
_diffrn_reflns_limit_h_max 25
_diffrn_reflns_limit_h_min -25
_diffrn_reflns_limit_k_max 12
_diffrn_reflns_limit_k_min -12
_diffrn_reflns_limit_l_max 26
_diffrn_reflns_limit_l_min -26
_diffrn_reflns_number 36601
_diffrn_reflns_theta_full 30.00
_diffrn_reflns_theta_max 30.00
_diffrn_reflns_theta_min 2.03
_exptl_absorpt_coefficient_mu 1.074
_exptl_absorpt_correction_T_max 0.943
_exptl_absorpt_correction_T_min 0.700
_exptl_absorpt_correction_type multi-scan
_exptl_absorpt_process_details 'APEX2 (Bruker, 2005)'
_exptl_crystal_colour colorless
_exptl_crystal_density_diffrn 1.492
_exptl_crystal_density_method 'not measured'
_exptl_crystal_description plate
_exptl_crystal_F_000 1292
_exptl_crystal_size_max 0.35
_exptl_crystal_size_mid 0.35
_exptl_crystal_size_min 0.05
_refine_diff_density_max 0.451
_refine_diff_density_min -0.517
_refine_diff_density_rms 0.070
_refine_ls_extinction_method none
_refine_ls_goodness_of_fit_ref 1.007
_refine_ls_hydrogen_treatment constr
_refine_ls_matrix_type full
_refine_ls_number_parameters 346
_refine_ls_number_reflns 8320
_refine_ls_number_restraints 0
_refine_ls_restrained_S_all 1.007
_refine_ls_R_factor_all 0.0321
_refine_ls_R_factor_gt 0.0247
_refine_ls_shift/su_max 0.002
_refine_ls_shift/su_mean 0.000
_refine_ls_structure_factor_coef Fsqd
_refine_ls_weighting_details 'calc w=1/[\s^2^(Fo^2^)+(0.0276P)^2^+1.5187P] where P=(Fo^2^+2Fc^2^)/3'
_refine_ls_weighting_scheme calc
_refine_ls_wR_factor_gt 0.0571
_refine_ls_wR_factor_ref 0.0608
_reflns_number_gt 7205
_reflns_number_total 8320
_reflns_threshold_expression I>2/s(I)
_cod_data_source_file c4ra12925c2.cif
_cod_data_source_block Ag16
_cod_depositor_comments
;
The following automatic conversions were performed:

'_symmetry_cell_setting' value 'Monoclinic' changed to 'monoclinic'
according to
/usr/data/users/saulius/crontab/automatic-downloads/rss-feeds/RSC/lib/dictionaries/cif_core.dic
dictionary named 'cif_core.dic' version 2.4.2 from 2011-04-26.

Automatic conversion script
Id: cif_fix_values 3008 2015-01-20 13:52:24Z robertas 
;
_cod_original_sg_symbol_H-M 'P 21/n'
_cod_database_code 7219529

loop_
_symmetry_equiv_pos_as_xyz
'x, y, z'
'-x+1/2, y+1/2, -z+1/2'
'-x, -y, -z'
'x-1/2, -y-1/2, z-1/2'

loop_
_atom_site_label
_atom_site_type_symbol
_atom_site_fract_x
_atom_site_fract_y
_atom_site_fract_z
_atom_site_U_iso_or_equiv
_atom_site_adp_type
_atom_site_occupancy
_atom_site_symmetry_multiplicity
_atom_site_calc_flag
_atom_site_refinement_flags
_atom_site_disorder_assembly
_atom_site_disorder_group
Sn1 Sn -0.081636(6) 1.110761(12) -0.302290(6) 0.01637(4) Uani 1 1 d . . .
Cl1 Cl -0.21722(2) 1.19423(5) -0.39672(2) 0.02262(8) Uani 1 1 d . . .
P1 P 0.11996(2) 1.00673(5) -0.13735(2) 0.01657(8) Uani 1 1 d . . .
O1 O 0.04758(7) 1.02683(13) -0.21147(7) 0.0206(2) Uani 1 1 d . A .
O2 O 0.1142(17) 1.065(3) -0.0603(17) 0.0233(6) Uani 0.50 1 d P A 1
N1 N 0.115(2) 1.068(4) -0.058(2) 0.0233(6) Uani 0.50 1 d P A 2
H1N H 0.1463 1.1501 -0.0302 0.028 Uiso 0.50 1 d PR A 2
C1 C 0.14460(9) 0.81626(17) -0.12234(9) 0.0166(3) Uani 1 1 d . A .
C2 C 0.19270(10) 0.76113(18) -0.04853(10) 0.0208(3) Uani 1 1 d . . .
H2A H 0.2112 0.8243 -0.0047 0.025 Uiso 1 1 calc R A .
C3 C 0.21334(11) 0.61406(19) -0.03938(11) 0.0242(3) Uani 1 1 d . A .
H3A H 0.2453 0.5761 0.0108 0.029 Uiso 1 1 calc R . .
C4 C 0.18717(11) 0.5226(2) -0.10384(12) 0.0269(4) Uani 1 1 d . . .
H4A H 0.2022 0.4224 -0.0977 0.032 Uiso 1 1 calc R A .
C5 C 0.13937(13) 0.5764(2) -0.17692(12) 0.0289(4) Uani 1 1 d . A .
H5A H 0.1218 0.5132 -0.2207 0.035 Uiso 1 1 calc R . .
C6 C 0.11692(11) 0.7229(2) -0.18639(10) 0.0230(3) Uani 1 1 d . . .
H6A H 0.0828 0.7592 -0.2363 0.028 Uiso 1 1 calc R A .
C7 C 0.20465(10) 1.10857(17) -0.13737(9) 0.0163(3) Uani 1 1 d . A .
C8 C 0.27477(11) 1.13113(18) -0.07030(10) 0.0230(3) Uani 1 1 d . . .
H8A H 0.2795 1.0905 -0.0222 0.028 Uiso 1 1 calc R A .
C9 C 0.33779(11) 1.2131(2) -0.07365(11) 0.0281(4) Uani 1 1 d . A .
H9A H 0.3856 1.2288 -0.0279 0.034 Uiso 1 1 calc R . .
C10 C 0.33082(11) 1.2719(2) -0.14390(12) 0.0284(4) Uani 1 1 d . . .
H10A H 0.3741 1.3275 -0.1461 0.034 Uiso 1 1 calc R A .
C11 C 0.26116(11) 1.2503(2) -0.21098(11) 0.0273(4) Uani 1 1 d . A .
H11A H 0.2567 1.2915 -0.2588 0.033 Uiso 1 1 calc R . .
C12 C 0.19803(10) 1.1682(2) -0.20804(10) 0.0218(3) Uani 1 1 d . . .
H12A H 0.1504 1.1526 -0.2539 0.026 Uiso 1 1 calc R A .
C13 C 0.05634(11) 1.0304(2) -0.03040(11) 0.0251(4) Uani 1 1 d . . .
C14 C 0.00219(12) 0.9169(2) -0.06066(12) 0.0296(4) Uani 1 1 d . . .
H14A H 0.0036 0.8596 -0.1021 0.036 Uiso 1 1 calc R . .
C15 C 0.05457(12) 1.1135(2) 0.03019(12) 0.0281(4) Uani 1 1 d . . .
H15A H 0.0920 1.1913 0.0511 0.034 Uiso 1 1 calc R . .
C16 C -0.11187(10) 0.88547(18) -0.31036(10) 0.0213(3) Uani 1 1 d . . .
C17 C -0.13226(11) 0.8212(2) -0.25359(12) 0.0300(4) Uani 1 1 d . . .
H17A H -0.1334 0.8790 -0.2122 0.036 Uiso 1 1 calc R . .
C18 C -0.15099(12) 0.6726(2) -0.25729(14) 0.0388(5) Uani 1 1 d . . .
H18A H -0.1639 0.6295 -0.2179 0.047 Uiso 1 1 calc R . .
C19 C -0.15080(13) 0.5880(2) -0.31779(15) 0.0420(6) Uani 1 1 d . . .
H19A H -0.1643 0.4873 -0.3205 0.050 Uiso 1 1 calc R . .
C20 C -0.13096(13) 0.6503(2) -0.37419(14) 0.0370(5) Uani 1 1 d . . .
H20A H -0.1307 0.5920 -0.4158 0.044 Uiso 1 1 calc R . .
C21 C -0.11125(11) 0.7985(2) -0.37071(11) 0.0266(4) Uani 1 1 d . . .
H21A H -0.0973 0.8402 -0.4098 0.032 Uiso 1 1 calc R . .
C22 C -0.01314(10) 1.19050(18) -0.36294(9) 0.0174(3) Uani 1 1 d . . .
C23 C 0.02398(11) 1.09757(19) -0.39734(10) 0.0215(3) Uani 1 1 d . . .
H23A H 0.0143 0.9954 -0.3985 0.026 Uiso 1 1 calc R . .
C24 C 0.07478(12) 1.1516(2) -0.42998(11) 0.0297(4) Uani 1 1 d . . .
H24A H 0.0995 1.0866 -0.4531 0.036 Uiso 1 1 calc R . .
C25 C 0.08927(13) 1.3002(2) -0.42870(12) 0.0349(5) Uani 1 1 d . . .
H25A H 0.1245 1.3373 -0.4503 0.042 Uiso 1 1 calc R . .
C26 C 0.05243(14) 1.3947(2) -0.39591(12) 0.0342(4) Uani 1 1 d . . .
H26A H 0.0619 1.4968 -0.3957 0.041 Uiso 1 1 calc R . .
C27 C 0.00146(11) 1.3405(2) -0.36314(10) 0.0245(3) Uani 1 1 d . . .
H27A H -0.0236 1.4062 -0.3407 0.029 Uiso 1 1 calc R . .
C28 C -0.08034(10) 1.24323(19) -0.20930(9) 0.0193(3) Uani 1 1 d . . .
C29 C -0.01500(11) 1.3344(2) -0.16911(10) 0.0225(3) Uani 1 1 d . . .
H29A H 0.0311 1.3327 -0.1810 0.027 Uiso 1 1 calc R . .
C30 C -0.01681(12) 1.4280(2) -0.11169(11) 0.0293(4) Uani 1 1 d . . .
H30A H 0.0275 1.4915 -0.0853 0.035 Uiso 1 1 calc R . .
C31 C -0.08318(13) 1.4286(2) -0.09291(11) 0.0332(4) Uani 1 1 d . . .
H31A H -0.0841 1.4922 -0.0534 0.040 Uiso 1 1 calc R . .
C32 C -0.14834(13) 1.3366(3) -0.13160(12) 0.0333(4) Uani 1 1 d . . .
H32A H -0.1935 1.3360 -0.1182 0.040 Uiso 1 1 calc R . .
C33 C -0.14706(11) 1.2457(2) -0.18998(11) 0.0274(4) Uani 1 1 d . . .
H33A H -0.1921 1.1843 -0.2172 0.033 Uiso 1 1 calc R . .

loop_
_atom_site_aniso_label
_atom_site_aniso_U_11
_atom_site_aniso_U_22
_atom_site_aniso_U_33
_atom_site_aniso_U_23
_atom_site_aniso_U_13
_atom_site_aniso_U_12
Sn1 0.01644(5) 0.01591(5) 0.01787(6) 0.00087(4) 0.00817(4) 0.00093(4)
Cl1 0.01896(18) 0.02230(19) 0.02221(19) -0.00031(15) 0.00396(15) 0.00158(14)
P1 0.01640(18) 0.01895(19) 0.01720(19) 0.00449(15) 0.00977(16) 0.00380(15)
O1 0.0162(5) 0.0257(6) 0.0206(6) 0.0080(5) 0.0081(5) 0.0036(5)
O2 0.0255(8) 0.0252(10) 0.0277(16) 0.0049(9) 0.0195(10) 0.0036(7)
N1 0.0255(8) 0.0252(10) 0.0277(16) 0.0049(9) 0.0195(10) 0.0036(7)
C1 0.0160(7) 0.0178(7) 0.0182(7) 0.0020(6) 0.0093(6) 0.0015(6)
C2 0.0206(8) 0.0198(8) 0.0186(8) 0.0011(6) 0.0046(6) 0.0004(6)
C3 0.0216(8) 0.0211(8) 0.0270(9) 0.0059(7) 0.0070(7) 0.0029(6)
C4 0.0284(9) 0.0168(8) 0.0380(11) 0.0003(7) 0.0160(8) -0.0004(7)
C5 0.0378(11) 0.0235(9) 0.0276(9) -0.0063(7) 0.0157(8) -0.0053(7)
C6 0.0247(8) 0.0259(9) 0.0183(8) 0.0008(6) 0.0088(7) -0.0021(7)
C7 0.0184(7) 0.0148(7) 0.0177(7) -0.0008(6) 0.0093(6) 0.0020(6)
C8 0.0285(9) 0.0184(8) 0.0195(8) -0.0009(6) 0.0073(7) 0.0012(6)
C9 0.0245(9) 0.0237(9) 0.0295(10) -0.0074(7) 0.0044(7) -0.0024(7)
C10 0.0230(9) 0.0269(9) 0.0376(11) -0.0069(8) 0.0148(8) -0.0069(7)
C11 0.0268(9) 0.0340(10) 0.0260(9) 0.0005(7) 0.0158(8) -0.0051(7)
C12 0.0206(8) 0.0278(9) 0.0183(8) 0.0014(7) 0.0094(6) -0.0007(7)
C13 0.0241(8) 0.0284(9) 0.0311(9) 0.0158(7) 0.0199(8) 0.0108(7)
C14 0.0296(9) 0.0336(10) 0.0358(11) 0.0078(8) 0.0237(9) 0.0058(8)
C15 0.0262(9) 0.0307(10) 0.0346(10) 0.0095(8) 0.0199(8) 0.0046(7)
C16 0.0170(7) 0.0181(8) 0.0264(9) 0.0036(6) 0.0063(6) 0.0015(6)
C17 0.0240(9) 0.0312(10) 0.0346(10) 0.0090(8) 0.0117(8) -0.0006(7)
C18 0.0239(9) 0.0339(11) 0.0511(13) 0.0235(10) 0.0076(9) -0.0006(8)
C19 0.0269(10) 0.0186(9) 0.0606(15) 0.0116(9) -0.0026(10) -0.0004(7)
C20 0.0321(10) 0.0206(9) 0.0425(12) -0.0032(8) -0.0007(9) 0.0027(8)
C21 0.0229(9) 0.0224(8) 0.0282(9) -0.0015(7) 0.0040(7) 0.0005(7)
C22 0.0173(7) 0.0206(8) 0.0141(7) 0.0023(6) 0.0062(6) 0.0013(6)
C23 0.0228(8) 0.0228(8) 0.0193(8) 0.0000(6) 0.0090(6) 0.0014(6)
C24 0.0307(10) 0.0388(11) 0.0253(9) -0.0039(8) 0.0171(8) -0.0007(8)
C25 0.0389(11) 0.0451(12) 0.0278(10) 0.0002(9) 0.0209(9) -0.0124(9)
C26 0.0468(12) 0.0278(10) 0.0323(10) -0.0009(8) 0.0206(9) -0.0129(9)
C27 0.0315(9) 0.0203(8) 0.0240(9) -0.0011(7) 0.0136(7) -0.0024(7)
C28 0.0194(8) 0.0225(8) 0.0162(7) 0.0019(6) 0.0074(6) 0.0031(6)
C29 0.0209(8) 0.0255(8) 0.0186(8) 0.0020(7) 0.0054(6) 0.0022(7)
C30 0.0308(10) 0.0315(10) 0.0194(9) -0.0038(7) 0.0039(7) -0.0001(8)
C31 0.0419(11) 0.0393(11) 0.0165(8) -0.0037(8) 0.0100(8) 0.0095(9)
C32 0.0327(10) 0.0470(12) 0.0258(9) -0.0010(9) 0.0178(8) 0.0076(9)
C33 0.0247(9) 0.0354(10) 0.0256(9) -0.0029(7) 0.0137(7) -0.0011(7)

loop_
_atom_type_symbol
_atom_type_description
_atom_type_scat_dispersion_real
_atom_type_scat_dispersion_imag
_atom_type_scat_source
C C 0.0033 0.0016 'International Tables Vol C Tables 4.2.6.8 and 6.1.1.4'
H H 0.0000 0.0000 'International Tables Vol C Tables 4.2.6.8 and 6.1.1.4'
O O 0.0106 0.0060 'International Tables Vol C Tables 4.2.6.8 and 6.1.1.4'
P P 0.1023 0.0942 'International Tables Vol C Tables 4.2.6.8 and 6.1.1.4'
Cl Cl 0.1484 0.1585 'International Tables Vol C Tables 4.2.6.8 and 6.1.1.4'
Sn Sn -0.6537 1.4246 'International Tables Vol C Tables 4.2.6.8 and 6.1.1.4'
N N 0.0061 0.0033 'International Tables Vol C Tables 4.2.6.8 and 6.1.1.4'

loop_
_geom_angle_atom_site_label_1
_geom_angle_atom_site_label_2
_geom_angle_atom_site_label_3
_geom_angle
_geom_angle_site_symmetry_1
_geom_angle_site_symmetry_3
C16 Sn1 C28 121.95(7) . .
C16 Sn1 C22 118.95(7) . .
C28 Sn1 C22 115.79(6) . .
C16 Sn1 O1 83.56(5) . .
C28 Sn1 O1 85.15(5) . .
C22 Sn1 O1 83.08(5) . .
C16 Sn1 Cl1 95.53(5) . .
C28 Sn1 Cl1 95.12(5) . .
C22 Sn1 Cl1 97.61(4) . .
O1 Sn1 Cl1 179.05(3) . .
O1 P1 O2 117.0(11) . .
O1 P1 N1 117.4(13) . .
O1 P1 C1 109.63(7) . .
O2 P1 C1 106.8(11) . .
N1 P1 C1 107.0(13) . .
O1 P1 C7 111.20(7) . .
O2 P1 C7 101.5(10) . .
N1 P1 C7 100.9(12) . .
C1 P1 C7 110.31(7) . .
P1 O1 Sn1 160.38(8) . .
C13 O2 P1 128.5(18) . .
C13 O2 H1N 107.7 . .
P1 O2 H1N 122.8 . .
C13 N1 P1 126(2) . .
C13 N1 H1N 111.3 . .
P1 N1 H1N 121.7 . .
C6 C1 C2 119.82(15) . .
C6 C1 P1 118.74(13) . .
C2 C1 P1 121.41(13) . .
C3 C2 C1 119.97(16) . .
C3 C2 H2A 120.0 . .
C1 C2 H2A 120.0 . .
C2 C3 C4 119.81(17) . .
C2 C3 H3A 120.1 . .
C4 C3 H3A 120.1 . .
C5 C4 C3 120.44(17) . .
C5 C4 H4A 119.8 . .
C3 C4 H4A 119.8 . .
C4 C5 C6 120.14(17) . .
C4 C5 H5A 119.9 . .
C6 C5 H5A 119.9 . .
C5 C6 C1 119.78(16) . .
C5 C6 H6A 120.1 . .
C1 C6 H6A 120.1 . .
C8 C7 C12 119.84(15) . .
C8 C7 P1 122.62(13) . .
C12 C7 P1 117.54(12) . .
C9 C8 C7 120.03(17) . .
C9 C8 H8A 120.0 . .
C7 C8 H8A 120.0 . .
C10 C9 C8 119.84(17) . .
C10 C9 H9A 120.1 . .
C8 C9 H9A 120.1 . .
C9 C10 C11 120.56(17) . .
C9 C10 H10A 119.7 . .
C11 C10 H10A 119.7 . .
C10 C11 C12 119.87(17) . .
C10 C11 H11A 120.1 . .
C12 C11 H11A 120.1 . .
C11 C12 C7 119.87(16) . .
C11 C12 H12A 120.1 . .
C7 C12 H12A 120.1 . .
C14 C13 C15 120.11(16) . .
C14 C13 N1 123.4(14) . .
C15 C13 N1 116.5(14) . .
C14 C13 O2 121.5(11) . .
C15 C13 O2 118.4(11) . .
C13 C14 C15 119.89(19) . 3_575
C13 C14 H14A 120.1 . .
C15 C14 H14A 120.1 3_575 .
C13 C15 C14 120.00(19) . 3_575
C13 C15 H15A 120.0 . .
C14 C15 H15A 120.0 3_575 .
C21 C16 C17 118.58(17) . .
C21 C16 Sn1 121.71(13) . .
C17 C16 Sn1 119.71(14) . .
C18 C17 C16 120.5(2) . .
C18 C17 H17A 119.8 . .
C16 C17 H17A 119.8 . .
C19 C18 C17 120.3(2) . .
C19 C18 H18A 119.8 . .
C17 C18 H18A 119.8 . .
C20 C19 C18 119.71(19) . .
C20 C19 H19A 120.1 . .
C18 C19 H19A 120.1 . .
C19 C20 C21 120.5(2) . .
C19 C20 H20A 119.7 . .
C21 C20 H20A 119.7 . .
C16 C21 C20 120.4(2) . .
C16 C21 H21A 119.8 . .
C20 C21 H21A 119.8 . .
C23 C22 C27 117.95(16) . .
C23 C22 Sn1 122.48(12) . .
C27 C22 Sn1 119.34(12) . .
C24 C23 C22 121.35(17) . .
C24 C23 H23A 119.3 . .
C22 C23 H23A 119.3 . .
C25 C24 C23 119.80(18) . .
C25 C24 H24A 120.1 . .
C23 C24 H24A 120.1 . .
C26 C25 C24 119.97(18) . .
C26 C25 H25A 120.0 . .
C24 C25 H25A 120.0 . .
C25 C26 C27 120.24(18) . .
C25 C26 H26A 119.9 . .
C27 C26 H26A 119.9 . .
C26 C27 C22 120.67(17) . .
C26 C27 H27A 119.7 . .
C22 C27 H27A 119.7 . .
C29 C28 C33 118.83(16) . .
C29 C28 Sn1 120.73(12) . .
C33 C28 Sn1 120.35(13) . .
C30 C29 C28 120.45(17) . .
C30 C29 H29A 119.8 . .
C28 C29 H29A 119.8 . .
C31 C30 C29 120.03(19) . .
C31 C30 H30A 120.0 . .
C29 C30 H30A 120.0 . .
C30 C31 C32 120.24(18) . .
C30 C31 H31A 119.9 . .
C32 C31 H31A 119.9 . .
C33 C32 C31 119.56(18) . .
C33 C32 H32A 120.2 . .
C31 C32 H32A 120.2 . .
C32 C33 C28 120.86(18) . .
C32 C33 H33A 119.6 . .
C28 C33 H33A 119.6 . .

loop_
_geom_bond_atom_site_label_1
_geom_bond_atom_site_label_2
_geom_bond_distance
_geom_bond_site_symmetry_2
Sn1 C16 2.1224(17) .
Sn1 C28 2.1229(17) .
Sn1 C22 2.1304(16) .
Sn1 O1 2.3922(12) .
Sn1 Cl1 2.4918(4) .
P1 O1 1.4853(12) .
P1 O2 1.59(3) .
P1 N1 1.64(4) .
P1 C1 1.7926(16) .
P1 C7 1.7953(17) .
O2 C13 1.42(3) .
O2 H1N 0.9962 .
N1 C13 1.40(4) .
N1 H1N 0.9564 .
C1 C6 1.394(2) .
C1 C2 1.399(2) .
C2 C3 1.388(2) .
C2 H2A 0.9500 .
C3 C4 1.389(3) .
C3 H3A 0.9500 .
C4 C5 1.383(3) .
C4 H4A 0.9500 .
C5 C6 1.391(3) .
C5 H5A 0.9500 .
C6 H6A 0.9500 .
C7 C8 1.393(2) .
C7 C12 1.398(2) .
C8 C9 1.389(3) .
C8 H8A 0.9500 .
C9 C10 1.386(3) .
C9 H9A 0.9500 .
C10 C11 1.387(3) .
C10 H10A 0.9500 .
C11 C12 1.388(2) .
C11 H11A 0.9500 .
C12 H12A 0.9500 .
C13 C14 1.382(3) .
C13 C15 1.383(3) .
C14 C15 1.395(2) 3_575
C14 H14A 0.9500 .
C15 C14 1.395(2) 3_575
C15 H15A 0.9500 .
C16 C21 1.392(3) .
C16 C17 1.396(3) .
C17 C18 1.396(3) .
C17 H17A 0.9500 .
C18 C19 1.379(4) .
C18 H18A 0.9500 .
C19 C20 1.377(4) .
C19 H19A 0.9500 .
C20 C21 1.397(3) .
C20 H20A 0.9500 .
C21 H21A 0.9500 .
C22 C23 1.397(2) .
C22 C27 1.398(2) .
C23 C24 1.390(3) .
C23 H23A 0.9500 .
C24 C25 1.383(3) .
C24 H24A 0.9500 .
C25 C26 1.383(3) .
C25 H25A 0.9500 .
C26 C27 1.395(3) .
C26 H26A 0.9500 .
C27 H27A 0.9500 .
C28 C29 1.392(2) .
C28 C33 1.398(2) .
C29 C30 1.391(3) .
C29 H29A 0.9500 .
C30 C31 1.385(3) .
C30 H30A 0.9500 .
C31 C32 1.389(3) .
C31 H31A 0.9500 .
C32 C33 1.387(3) .
C32 H32A 0.9500 .
C33 H33A 0.9500 .

loop_
_geom_torsion_atom_site_label_1
_geom_torsion_atom_site_label_2
_geom_torsion_atom_site_label_3
_geom_torsion_atom_site_label_4
_geom_torsion
_geom_torsion_site_symmetry_4
O2 P1 O1 Sn1 11.4(12) .
N1 P1 O1 Sn1 10.8(14) .
C1 P1 O1 Sn1 133.1(2) .
C7 P1 O1 Sn1 -104.6(2) .
C16 Sn1 O1 P1 -117.8(2) .
C28 Sn1 O1 P1 5.2(2) .
C22 Sn1 O1 P1 121.9(2) .
Cl1 Sn1 O1 P1 -101.9(19) .
O1 P1 O2 C13 56(3) .
N1 P1 O2 C13 -176(100) .
C1 P1 O2 C13 -68(3) .
C7 P1 O2 C13 177(2) .
O1 P1 N1 C13 56(3) .
O2 P1 N1 C13 4(100) .
C1 P1 N1 C13 -68(3) .
C7 P1 N1 C13 177(3) .
O1 P1 C1 C6 21.85(15) .
O2 P1 C1 C6 149.5(11) .
N1 P1 C1 C6 150.2(13) .
C7 P1 C1 C6 -100.92(14) .
O1 P1 C1 C2 -160.12(13) .
O2 P1 C1 C2 -32.4(11) .
N1 P1 C1 C2 -31.8(13) .
C7 P1 C1 C2 77.11(15) .
C6 C1 C2 C3 0.6(3) .
P1 C1 C2 C3 -177.43(13) .
C1 C2 C3 C4 1.0(3) .
C2 C3 C4 C5 -1.2(3) .
C3 C4 C5 C6 -0.2(3) .
C4 C5 C6 C1 1.8(3) .
C2 C1 C6 C5 -2.0(3) .
P1 C1 C6 C5 176.08(14) .
O1 P1 C7 C8 167.53(13) .
O2 P1 C7 C8 42.3(11) .
N1 P1 C7 C8 42.2(13) .
C1 P1 C7 C8 -70.63(15) .
O1 P1 C7 C12 -11.57(15) .
O2 P1 C7 C12 -136.8(11) .
N1 P1 C7 C12 -136.9(13) .
C1 P1 C7 C12 110.27(14) .
C12 C7 C8 C9 0.2(3) .
P1 C7 C8 C9 -178.87(13) .
C7 C8 C9 C10 -0.2(3) .
C8 C9 C10 C11 0.3(3) .
C9 C10 C11 C12 -0.5(3) .
C10 C11 C12 C7 0.5(3) .
C8 C7 C12 C11 -0.3(3) .
P1 C7 C12 C11 178.78(14) .
P1 N1 C13 C14 11(4) .
P1 N1 C13 C15 -168.9(19) .
P1 N1 C13 O2 -1(79) .
P1 O2 C13 C14 11(3) .
P1 O2 C13 C15 -168.8(17) .
P1 O2 C13 N1 179(100) .
C15 C13 C14 C15 0.3(3) 3_575
N1 C13 C14 C15 -179.9(18) 3_575
O2 C13 C14 C15 -179.4(14) 3_575
C14 C13 C15 C14 -0.3(3) 3_575
N1 C13 C15 C14 179.9(17) 3_575
O2 C13 C15 C14 179.4(14) 3_575
C28 Sn1 C16 C21 -178.86(13) .
C22 Sn1 C16 C21 -20.28(17) .
O1 Sn1 C16 C21 -98.68(14) .
Cl1 Sn1 C16 C21 81.58(14) .
C28 Sn1 C16 C17 0.51(17) .
C22 Sn1 C16 C17 159.09(13) .
O1 Sn1 C16 C17 80.69(14) .
Cl1 Sn1 C16 C17 -99.05(14) .
C21 C16 C17 C18 0.5(3) .
Sn1 C16 C17 C18 -178.92(14) .
C16 C17 C18 C19 -1.0(3) .
C17 C18 C19 C20 0.9(3) .
C18 C19 C20 C21 -0.2(3) .
C17 C16 C21 C20 0.2(3) .
Sn1 C16 C21 C20 179.60(14) .
C19 C20 C21 C16 -0.4(3) .
C16 Sn1 C22 C23 -10.75(16) .
C28 Sn1 C22 C23 149.12(13) .
O1 Sn1 C22 C23 67.93(14) .
Cl1 Sn1 C22 C23 -111.41(13) .
C16 Sn1 C22 C27 174.86(13) .
C28 Sn1 C22 C27 -25.28(16) .
O1 Sn1 C22 C27 -106.46(14) .
Cl1 Sn1 C22 C27 74.20(14) .
C27 C22 C23 C24 0.8(3) .
Sn1 C22 C23 C24 -173.65(14) .
C22 C23 C24 C25 0.0(3) .
C23 C24 C25 C26 -0.8(3) .
C24 C25 C26 C27 0.8(3) .
C25 C26 C27 C22 0.0(3) .
C23 C22 C27 C26 -0.8(3) .
Sn1 C22 C27 C26 173.85(15) .
C16 Sn1 C28 C29 131.98(13) .
C22 Sn1 C28 C29 -27.23(16) .
O1 Sn1 C28 C29 52.67(14) .
Cl1 Sn1 C28 C29 -128.24(13) .
C16 Sn1 C28 C33 -51.24(16) .
C22 Sn1 C28 C33 149.55(14) .
O1 Sn1 C28 C33 -130.55(15) .
Cl1 Sn1 C28 C33 48.54(14) .
C33 C28 C29 C30 -1.1(3) .
Sn1 C28 C29 C30 175.76(14) .
C28 C29 C30 C31 1.4(3) .
C29 C30 C31 C32 -0.4(3) .
C30 C31 C32 C33 -1.0(3) .
C31 C32 C33 C28 1.3(3) .
C29 C28 C33 C32 -0.3(3) .
Sn1 C28 C33 C32 -177.15(15) .
